data_4080853
loop_
_publ_author_name
'Oztopcu, Ozg\"ur'
'Holzhacker, Christian'
'Puchberger, Michael'
'Weil, Matthias'
'Mereiter, Kurt'
'Veiros, Luis F.'
'Kirchner, Karl'

_publ_section_title
;
 Synthesis and Characterization of Hydrido Carbonyl Molybdenum and
 Tungsten PNP Pincer Complexes.
;
_journal_issue 10
_journal_name_full Organometallics
_journal_page_first 3042
_journal_page_last 3052
_journal_paper_doi 10.1021/om400254k
_journal_volume 32
_journal_year 2013
_chemical_formula_moiety 'C22 H38 Mo N3 O3 P2, B F4, C H2 Cl2 '
_chemical_formula_sum 'C23 H40 B Cl2 F4 Mo N3 O3 P2'
_chemical_formula_weight 722.17
_chemical_name_common '1691 [Mo(PNPMe-iPr)(CO)3H]BF4.CH2Cl2 (7d.CH2Cl2)'
_chemical_name_systematic
; 
[Mo(PNPMe-iPr)(CO)3H]BF4.CH2Cl2 (7d.CH2Cl2)
;
_space_group_IT_number 14
_symmetry_cell_setting monoclinic
_symmetry_space_group_name_Hall '-P 2yn'
_symmetry_space_group_name_H-M 'P 1 21/n 1'
_atom_sites_solution_hydrogens geom
_atom_sites_solution_primary direct
_atom_sites_solution_secondary difmap
_audit_creation_method SHELXL-97
_cell_angle_alpha 90.00
_cell_angle_beta 104.815(2)
_cell_angle_gamma 90.00
_cell_formula_units_Z 4
_cell_length_a 8.4324(3)
_cell_length_b 23.4895(7)
_cell_length_c 16.2384(5)
_cell_measurement_reflns_used 9677
_cell_measurement_temperature 100(2)
_cell_measurement_theta_max 30.57
_cell_measurement_theta_min 2.59
_cell_volume 3109.46(18)
_computing_cell_refinement 'Bruker SAINT'
_computing_data_collection 'Bruker APEX2'
_computing_data_reduction 'Bruker SAINT'
_computing_molecular_graphics 'Bruker SHELXTL'
_computing_publication_material 'Bruker SHELXTL'
_computing_structure_refinement 'SHELXL-97 (Sheldrick, 2008)'
_computing_structure_solution 'SHELXS-97 (Sheldrick, 2008)'
_diffrn_ambient_temperature 100(2)
_diffrn_measured_fraction_theta_full 0.999
_diffrn_measured_fraction_theta_max 0.999
_diffrn_measurement_device_type 'Bruker Kappa APEX-II CCD'
_diffrn_measurement_method '\f and \w scans'
_diffrn_radiation_monochromator graphite
_diffrn_radiation_source 'fine-focus sealed tube'
_diffrn_radiation_type MoK\a
_diffrn_radiation_wavelength 0.71073
_diffrn_reflns_av_R_equivalents 0.0302
_diffrn_reflns_av_sigmaI/netI 0.0203
_diffrn_reflns_limit_h_max 11
_diffrn_reflns_limit_h_min -11
_diffrn_reflns_limit_k_max 32
_diffrn_reflns_limit_k_min -33
_diffrn_reflns_limit_l_max 22
_diffrn_reflns_limit_l_min -22
_diffrn_reflns_number 52608
_diffrn_reflns_theta_full 30.00
_diffrn_reflns_theta_max 30.00
_diffrn_reflns_theta_min 2.17
_exptl_absorpt_coefficient_mu 0.751
_exptl_absorpt_correction_T_max 0.75
_exptl_absorpt_correction_T_min 0.63
_exptl_absorpt_correction_type multi-scan
_exptl_absorpt_process_details 'program SADABS'
_exptl_crystal_colour yellow
_exptl_crystal_density_diffrn 1.543
_exptl_crystal_density_method 'not measured'
_exptl_crystal_description plate
_exptl_crystal_F_000 1480
_exptl_crystal_size_max 0.32
_exptl_crystal_size_mid 0.30
_exptl_crystal_size_min 0.14
_refine_diff_density_max 0.454
_refine_diff_density_min -0.427
_refine_diff_density_rms 0.058
_refine_ls_extinction_method none
_refine_ls_goodness_of_fit_ref 1.075
_refine_ls_hydrogen_treatment mixed
_refine_ls_matrix_type full
_refine_ls_number_parameters 366
_refine_ls_number_reflns 9052
_refine_ls_number_restraints 0
_refine_ls_restrained_S_all 1.075
_refine_ls_R_factor_all 0.0253
_refine_ls_R_factor_gt 0.0216
_refine_ls_shift/su_max 0.004
_refine_ls_shift/su_mean 0.000
_refine_ls_structure_factor_coef Fsqd
_refine_ls_weighting_details 'calc w=1/[\s^2^(Fo^2^)+(0.0180P)^2^+1.8716P] where P=(Fo^2^+2Fc^2^)/3'
_refine_ls_weighting_scheme calc
_refine_ls_wR_factor_gt 0.0504
_refine_ls_wR_factor_ref 0.0525
_reflns_number_gt 8280
_reflns_number_total 9052
_reflns_threshold_expression >2sigma(I)
_cod_data_source_file om400254k_si_001.cif
_cod_data_source_block 7d-1691
_cod_depositor_comments
;
The following automatic conversions were performed:

'_symmetry_cell_setting' value 'Monoclinic' changed to 'monoclinic'
according to /home/saulius/struct/CIF-dictionaries/cif_core.dic
dictionary named 'cif_core.dic' version 2.3.1 from 2005-06-27.

Automatic conversion script
Id: cif_fix_values 1891 2012-01-12 08:04:46Z andrius 
;
_cod_original_cell_volume 3109.46(17)
_cod_original_sg_symbol_Hall '-P 2yn   '
_cod_original_sg_symbol_H-M 'P 21/n   '
_cod_database_code 4080853

loop_
_symmetry_equiv_pos_as_xyz
'x, y, z'
'-x+1/2, y+1/2, -z+1/2'
'-x, -y, -z'
'x-1/2, -y-1/2, z-1/2'

loop_
_atom_site_label
_atom_site_type_symbol
_atom_site_fract_x
_atom_site_fract_y
_atom_site_fract_z
_atom_site_U_iso_or_equiv
_atom_site_adp_type
_atom_site_occupancy
_atom_site_symmetry_multiplicity
_atom_site_calc_flag
_atom_site_refinement_flags
Mo1 Mo 0.300859(12) 0.329658(4) 0.774880(6) 0.00933(3) Uani 1 1 d .
H1 H 0.189(3) 0.3610(10) 0.8298(14) 0.055(7) Uiso 1 1 d .
P1 P 0.19958(4) 0.421756(13) 0.713571(18) 0.01078(6) Uani 1 1 d .
P2 P 0.45646(4) 0.239490(13) 0.782668(19) 0.01114(6) Uani 1 1 d .
O1 O 0.59724(13) 0.38788(5) 0.91010(7) 0.0272(2) Uani 1 1 d .
O2 O -0.01639(13) 0.27111(4) 0.65883(7) 0.0267(2) Uani 1 1 d .
O3 O 0.18869(13) 0.28092(4) 0.93061(6) 0.0238(2) Uani 1 1 d .
N1 N 0.41190(12) 0.33678(4) 0.66345(6) 0.01056(18) Uani 1 1 d .
N2 N 0.28445(13) 0.42635(4) 0.62949(6) 0.01249(19) Uani 1 1 d .
N3 N 0.53737(13) 0.24701(4) 0.69765(7) 0.01383(19) Uani 1 1 d .
C1 C 0.38009(14) 0.38306(5) 0.61027(7) 0.0113(2) Uani 1 1 d .
C2 C 0.43954(15) 0.38699(5) 0.53774(7) 0.0151(2) Uani 1 1 d .
H2 H 0.4175 0.4196 0.5021 0.018 Uiso 1 1 calc R
C3 C 0.53081(16) 0.34248(6) 0.51901(8) 0.0164(2) Uani 1 1 d .
H3 H 0.5699 0.3441 0.4691 0.020 Uiso 1 1 calc R
C4 C 0.56615(15) 0.29556(5) 0.57190(8) 0.0153(2) Uani 1 1 d .
H4 H 0.6306 0.2652 0.5594 0.018 Uiso 1 1 calc R
C5 C 0.50521(14) 0.29376(5) 0.64395(7) 0.0118(2) Uani 1 1 d .
C6 C 0.26358(17) 0.48927(5) 0.77160(8) 0.0158(2) Uani 1 1 d .
H6 H 0.1992 0.5206 0.7367 0.019 Uiso 1 1 calc R
C7 C 0.2225(2) 0.48979(6) 0.85801(9) 0.0237(3) Uani 1 1 d .
H7A H 0.2804 0.4585 0.8932 0.036 Uiso 1 1 calc R
H7B H 0.1040 0.4850 0.8496 0.036 Uiso 1 1 calc R
H7C H 0.2570 0.5261 0.8866 0.036 Uiso 1 1 calc R
C8 C 0.44530(18) 0.50210(6) 0.78104(9) 0.0228(3) Uani 1 1 d .
H8A H 0.4706 0.5405 0.8044 0.034 Uiso 1 1 calc R
H8B H 0.4691 0.4998 0.7251 0.034 Uiso 1 1 calc R
H8C H 0.5125 0.4743 0.8196 0.034 Uiso 1 1 calc R
C9 C -0.02292(15) 0.43242(5) 0.66735(9) 0.0174(2) Uani 1 1 d .
H9 H -0.0417 0.4744 0.6615 0.021 Uiso 1 1 calc R
C10 C -0.12653(17) 0.41029(6) 0.72584(10) 0.0240(3) Uani 1 1 d .
H10A H -0.2415 0.4211 0.7023 0.036 Uiso 1 1 calc R
H10B H -0.0864 0.4270 0.7827 0.036 Uiso 1 1 calc R
H10C H -0.1178 0.3687 0.7299 0.036 Uiso 1 1 calc R
C11 C -0.08297(18) 0.40673(6) 0.57793(9) 0.0243(3) Uani 1 1 d .
H11A H -0.0707 0.3653 0.5813 0.036 Uiso 1 1 calc R
H11B H -0.0178 0.4221 0.5410 0.036 Uiso 1 1 calc R
H11C H -0.1988 0.4164 0.5544 0.036 Uiso 1 1 calc R
C12 C 0.63667(15) 0.22618(5) 0.87337(8) 0.0159(2) Uani 1 1 d .
H12 H 0.6696 0.1855 0.8700 0.019 Uiso 1 1 calc R
C13 C 0.59622(18) 0.23451(6) 0.95961(8) 0.0229(3) Uani 1 1 d .
H13A H 0.6912 0.2236 1.0057 0.034 Uiso 1 1 calc R
H13B H 0.5021 0.2107 0.9619 0.034 Uiso 1 1 calc R
H13C H 0.5696 0.2746 0.9663 0.034 Uiso 1 1 calc R
C14 C 0.78235(16) 0.26325(6) 0.86696(9) 0.0214(3) Uani 1 1 d .
H14A H 0.7465 0.3029 0.8568 0.032 Uiso 1 1 calc R
H14B H 0.8252 0.2498 0.8197 0.032 Uiso 1 1 calc R
H14C H 0.8687 0.2607 0.9203 0.032 Uiso 1 1 calc R
C15 C 0.35202(16) 0.16941(5) 0.76411(8) 0.0170(2) Uani 1 1 d .
H15 H 0.4394 0.1395 0.7759 0.020 Uiso 1 1 calc R
C16 C 0.2435(2) 0.15875(7) 0.82475(11) 0.0312(3) Uani 1 1 d .
H16A H 0.1555 0.1871 0.8146 0.047 Uiso 1 1 calc R
H16B H 0.3097 0.1617 0.8837 0.047 Uiso 1 1 calc R
H16C H 0.1957 0.1206 0.8148 0.047 Uiso 1 1 calc R
C17 C 0.25332(18) 0.16195(6) 0.67135(10) 0.0242(3) Uani 1 1 d .
H17A H 0.2046 0.1238 0.6637 0.036 Uiso 1 1 calc R
H17B H 0.3262 0.1666 0.6335 0.036 Uiso 1 1 calc R
H17C H 0.1661 0.1906 0.6575 0.036 Uiso 1 1 calc R
C18 C 0.25659(17) 0.47757(5) 0.57485(8) 0.0167(2) Uani 1 1 d .
H18A H 0.3617 0.4964 0.5779 0.025 Uiso 1 1 calc R
H18B H 0.1839 0.5039 0.5946 0.025 Uiso 1 1 calc R
H18C H 0.2057 0.4665 0.5158 0.025 Uiso 1 1 calc R
C19 C 0.63780(17) 0.20058(5) 0.67651(9) 0.0194(2) Uani 1 1 d .
H19A H 0.5819 0.1842 0.6212 0.029 Uiso 1 1 calc R
H19B H 0.6535 0.1710 0.7204 0.029 Uiso 1 1 calc R
H19C H 0.7448 0.2156 0.6738 0.029 Uiso 1 1 calc R
C20 C 0.49500(16) 0.36754(5) 0.85847(8) 0.0161(2) Uani 1 1 d .
C21 C 0.09986(15) 0.29245(5) 0.69864(8) 0.0154(2) Uani 1 1 d .
C22 C 0.23022(16) 0.29920(5) 0.87391(8) 0.0160(2) Uani 1 1 d .
B1 B 0.24346(19) 0.43643(6) 0.33032(9) 0.0173(3) Uani 1 1 d .
F1 F 0.12402(10) 0.42229(4) 0.37307(5) 0.02260(17) Uani 1 1 d .
F2 F 0.16400(12) 0.45340(4) 0.24772(5) 0.0307(2) Uani 1 1 d .
F3 F 0.33867(10) 0.48081(3) 0.37380(5) 0.01996(16) Uani 1 1 d .
F4 F 0.34169(11) 0.38938(4) 0.32723(6) 0.02568(18) Uani 1 1 d .
C23 C 0.18035(19) 0.43863(7) 0.05864(9) 0.0254(3) Uani 1 1 d .
H23A H 0.2040 0.4764 0.0374 0.030 Uiso 1 1 calc R
H23B H 0.1751 0.4432 0.1185 0.030 Uiso 1 1 calc R
Cl1 Cl 0.34007(5) 0.390874(16) 0.05448(2) 0.02747(8) Uani 1 1 d .
Cl2 Cl -0.01141(5) 0.413799(18) -0.00357(2) 0.03092(8) Uani 1 1 d .

loop_
_atom_site_aniso_label
_atom_site_aniso_U_11
_atom_site_aniso_U_22
_atom_site_aniso_U_33
_atom_site_aniso_U_23
_atom_site_aniso_U_13
_atom_site_aniso_U_12
Mo1 0.00919(5) 0.00959(5) 0.00987(4) 0.00072(3) 0.00367(3) -0.00004(3)
P1 0.01153(14) 0.01008(12) 0.01153(13) 0.00046(10) 0.00442(10) 0.00020(10)
P2 0.01014(13) 0.01050(13) 0.01280(13) 0.00079(10) 0.00297(10) 0.00012(10)
O1 0.0236(5) 0.0256(5) 0.0269(5) -0.0048(4) -0.0036(4) -0.0030(4)
O2 0.0170(5) 0.0217(5) 0.0364(6) -0.0001(4) -0.0022(4) -0.0039(4)
O3 0.0276(5) 0.0268(5) 0.0205(5) 0.0056(4) 0.0129(4) -0.0018(4)
N1 0.0099(4) 0.0116(4) 0.0101(4) -0.0007(3) 0.0024(3) -0.0015(3)
N2 0.0150(5) 0.0116(4) 0.0118(4) 0.0023(3) 0.0052(4) 0.0010(4)
N3 0.0144(5) 0.0132(5) 0.0154(5) 0.0004(4) 0.0066(4) 0.0027(4)
C1 0.0095(5) 0.0128(5) 0.0109(5) -0.0008(4) 0.0013(4) -0.0021(4)
C2 0.0145(6) 0.0196(6) 0.0115(5) 0.0017(4) 0.0041(4) -0.0009(4)
C3 0.0137(6) 0.0248(6) 0.0119(5) -0.0005(4) 0.0057(4) -0.0007(5)
C4 0.0138(6) 0.0191(6) 0.0137(5) -0.0030(4) 0.0049(4) 0.0007(4)
C5 0.0093(5) 0.0138(5) 0.0117(5) -0.0016(4) 0.0015(4) -0.0016(4)
C6 0.0226(6) 0.0109(5) 0.0147(5) -0.0013(4) 0.0061(5) -0.0003(4)
C7 0.0350(8) 0.0205(6) 0.0185(6) -0.0041(5) 0.0121(6) 0.0004(6)
C8 0.0265(7) 0.0193(6) 0.0223(6) -0.0039(5) 0.0061(5) -0.0095(5)
C9 0.0120(5) 0.0146(5) 0.0260(6) 0.0054(5) 0.0053(5) 0.0021(4)
C10 0.0158(6) 0.0224(6) 0.0368(8) 0.0054(6) 0.0125(6) 0.0028(5)
C11 0.0172(6) 0.0262(7) 0.0251(7) 0.0070(5) -0.0024(5) -0.0037(5)
C12 0.0131(5) 0.0165(5) 0.0164(5) 0.0024(4) 0.0008(4) 0.0026(4)
C13 0.0206(7) 0.0306(7) 0.0157(6) 0.0049(5) 0.0014(5) 0.0009(5)
C14 0.0120(6) 0.0268(7) 0.0233(6) 0.0006(5) 0.0009(5) -0.0015(5)
C15 0.0157(6) 0.0110(5) 0.0234(6) 0.0004(4) 0.0035(5) -0.0009(4)
C16 0.0366(9) 0.0263(7) 0.0351(8) -0.0017(6) 0.0174(7) -0.0164(6)
C17 0.0226(7) 0.0190(6) 0.0282(7) -0.0058(5) 0.0012(6) -0.0051(5)
C18 0.0215(6) 0.0137(5) 0.0154(5) 0.0048(4) 0.0055(5) 0.0010(4)
C19 0.0200(6) 0.0161(6) 0.0246(6) -0.0007(5) 0.0102(5) 0.0053(5)
C20 0.0168(6) 0.0148(5) 0.0170(5) 0.0007(4) 0.0047(5) 0.0007(4)
C21 0.0140(6) 0.0137(5) 0.0192(6) 0.0028(4) 0.0053(4) 0.0015(4)
C22 0.0146(6) 0.0167(6) 0.0172(5) 0.0005(4) 0.0048(4) -0.0003(4)
B1 0.0204(7) 0.0167(6) 0.0141(6) -0.0014(5) 0.0031(5) 0.0005(5)
F1 0.0210(4) 0.0238(4) 0.0240(4) -0.0041(3) 0.0077(3) -0.0065(3)
F2 0.0408(5) 0.0354(5) 0.0127(4) -0.0004(3) 0.0008(4) 0.0094(4)
F3 0.0209(4) 0.0177(4) 0.0213(4) -0.0017(3) 0.0056(3) -0.0043(3)
F4 0.0291(5) 0.0192(4) 0.0300(4) -0.0021(3) 0.0100(4) 0.0058(3)
C23 0.0275(7) 0.0296(7) 0.0189(6) -0.0034(5) 0.0058(5) 0.0027(6)
Cl1 0.02499(17) 0.03058(18) 0.02481(16) -0.00445(13) 0.00267(13) 0.00234(13)
Cl2 0.02420(18) 0.0384(2) 0.02853(17) 0.00651(15) 0.00380(14) -0.00008(15)

loop_
_atom_type_symbol
_atom_type_description
_atom_type_scat_dispersion_real
_atom_type_scat_dispersion_imag
_atom_type_scat_source
C C 0.0033 0.0016 'International Tables Vol C Tables 4.2.6.8 and 6.1.1.4'
H H 0.0000 0.0000 'International Tables Vol C Tables 4.2.6.8 and 6.1.1.4'
B B 0.0013 0.0007 'International Tables Vol C Tables 4.2.6.8 and 6.1.1.4'
N N 0.0061 0.0033 'International Tables Vol C Tables 4.2.6.8 and 6.1.1.4'
O O 0.0106 0.0060 'International Tables Vol C Tables 4.2.6.8 and 6.1.1.4'
F F 0.0171 0.0103 'International Tables Vol C Tables 4.2.6.8 and 6.1.1.4'
P P 0.1023 0.0942 'International Tables Vol C Tables 4.2.6.8 and 6.1.1.4'
Cl Cl 0.1484 0.1585 'International Tables Vol C Tables 4.2.6.8 and 6.1.1.4'
Mo Mo -1.6832 0.6857 'International Tables Vol C Tables 4.2.6.8 and 6.1.1.4'

loop_
_geom_angle_atom_site_label_1
_geom_angle_atom_site_label_2
_geom_angle_atom_site_label_3
_geom_angle
C22 Mo1 C21 87.83(5)
C22 Mo1 C20 88.52(5)
C21 Mo1 C20 175.92(5)
C22 Mo1 N1 162.26(4)
C21 Mo1 N1 89.76(4)
C20 Mo1 N1 94.27(4)
C22 Mo1 P1 120.21(4)
C21 Mo1 P1 88.99(3)
C20 Mo1 P1 91.28(4)
N1 Mo1 P1 77.29(3)
C22 Mo1 P2 85.14(4)
C21 Mo1 P2 90.68(4)
C20 Mo1 P2 90.83(4)
N1 Mo1 P2 77.31(3)
P1 Mo1 P2 154.605(11)
C22 Mo1 H1 52.0(8)
C21 Mo1 H1 91.0(8)
C20 Mo1 H1 85.3(8)
N1 Mo1 H1 145.7(8)
P1 Mo1 H1 68.4(8)
P2 Mo1 H1 137.0(8)
N2 P1 C9 104.90(6)
N2 P1 C6 103.09(5)
C9 P1 C6 102.92(6)
N2 P1 Mo1 102.04(4)
C9 P1 Mo1 119.84(4)
C6 P1 Mo1 121.65(4)
N3 P2 C12 104.21(6)
N3 P2 C15 103.47(6)
C12 P2 C15 103.79(6)
N3 P2 Mo1 100.79(4)
C12 P2 Mo1 120.06(4)
C15 P2 Mo1 121.81(4)
C5 N1 C1 118.14(10)
C5 N1 Mo1 120.99(8)
C1 N1 Mo1 120.77(8)
C1 N2 C18 118.41(10)
C1 N2 P1 121.64(8)
C18 N2 P1 119.94(8)
C5 N3 C19 118.13(10)
C5 N3 P2 122.65(8)
C19 N3 P2 119.11(8)
N1 C1 N2 118.19(10)
N1 C1 C2 121.94(11)
N2 C1 C2 119.86(11)
C3 C2 C1 118.53(11)
C3 C2 H2 120.7
C1 C2 H2 120.7
C2 C3 C4 120.78(12)
C2 C3 H3 119.6
C4 C3 H3 119.6
C3 C4 C5 118.61(11)
C3 C4 H4 120.7
C5 C4 H4 120.7
N1 C5 N3 118.16(10)
N1 C5 C4 121.98(11)
N3 C5 C4 119.86(11)
C7 C6 C8 111.24(11)
C7 C6 P1 111.64(9)
C8 C6 P1 111.93(9)
C7 C6 H6 107.2
C8 C6 H6 107.2
P1 C6 H6 107.2
C6 C7 H7A 109.5
C6 C7 H7B 109.5
H7A C7 H7B 109.5
C6 C7 H7C 109.5
H7A C7 H7C 109.5
H7B C7 H7C 109.5
C6 C8 H8A 109.5
C6 C8 H8B 109.5
H8A C8 H8B 109.5
C6 C8 H8C 109.5
H8A C8 H8C 109.5
H8B C8 H8C 109.5
C11 C9 C10 110.48(11)
C11 C9 P1 112.69(10)
C10 C9 P1 112.42(9)
C11 C9 H9 107.0
C10 C9 H9 107.0
P1 C9 H9 107.0
C9 C10 H10A 109.5
C9 C10 H10B 109.5
H10A C10 H10B 109.5
C9 C10 H10C 109.5
H10A C10 H10C 109.5
H10B C10 H10C 109.5
C9 C11 H11A 109.5
C9 C11 H11B 109.5
H11A C11 H11B 109.5
C9 C11 H11C 109.5
H11A C11 H11C 109.5
H11B C11 H11C 109.5
C14 C12 C13 111.01(11)
C14 C12 P2 111.06(9)
C13 C12 P2 112.03(9)
C14 C12 H12 107.5
C13 C12 H12 107.5
P2 C12 H12 107.5
C12 C13 H13A 109.5
C12 C13 H13B 109.5
H13A C13 H13B 109.5
C12 C13 H13C 109.5
H13A C13 H13C 109.5
H13B C13 H13C 109.5
C12 C14 H14A 109.5
C12 C14 H14B 109.5
H14A C14 H14B 109.5
C12 C14 H14C 109.5
H14A C14 H14C 109.5
H14B C14 H14C 109.5
C16 C15 C17 110.52(12)
C16 C15 P2 112.25(10)
C17 C15 P2 112.15(9)
C16 C15 H15 107.2
C17 C15 H15 107.2
P2 C15 H15 107.2
C15 C16 H16A 109.5
C15 C16 H16B 109.5
H16A C16 H16B 109.5
C15 C16 H16C 109.5
H16A C16 H16C 109.5
H16B C16 H16C 109.5
C15 C17 H17A 109.5
C15 C17 H17B 109.5
H17A C17 H17B 109.5
C15 C17 H17C 109.5
H17A C17 H17C 109.5
H17B C17 H17C 109.5
N2 C18 H18A 109.5
N2 C18 H18B 109.5
H18A C18 H18B 109.5
N2 C18 H18C 109.5
H18A C18 H18C 109.5
H18B C18 H18C 109.5
N3 C19 H19A 109.5
N3 C19 H19B 109.5
H19A C19 H19B 109.5
N3 C19 H19C 109.5
H19A C19 H19C 109.5
H19B C19 H19C 109.5
O1 C20 Mo1 174.57(12)
O2 C21 Mo1 176.83(12)
O3 C22 Mo1 179.08(12)
F4 B1 F3 109.99(11)
F4 B1 F2 109.67(11)
F3 B1 F2 110.27(11)
F4 B1 F1 109.86(11)
F3 B1 F1 108.69(11)
F2 B1 F1 108.33(11)
Cl1 C23 Cl2 111.26(8)
Cl1 C23 H23A 109.4
Cl2 C23 H23A 109.4
Cl1 C23 H23B 109.4
Cl2 C23 H23B 109.4
H23A C23 H23B 108.0

loop_
_geom_bond_atom_site_label_1
_geom_bond_atom_site_label_2
_geom_bond_distance
Mo1 C22 1.9856(13)
Mo1 C21 2.0239(13)
Mo1 C20 2.0440(13)
Mo1 N1 2.2462(10)
Mo1 P1 2.4425(3)
Mo1 P2 2.4776(3)
Mo1 H1 1.63(2)
P1 N2 1.6993(11)
P1 C9 1.8509(13)
P1 C6 1.8532(12)
P2 N3 1.6983(11)
P2 C12 1.8524(12)
P2 C15 1.8549(13)
O1 C20 1.1423(16)
O2 C21 1.1428(16)
O3 C22 1.1488(16)
N1 C5 1.3668(15)
N1 C1 1.3714(14)
N2 C1 1.3822(15)
N2 C18 1.4777(15)
N3 C5 1.3852(15)
N3 C19 1.4742(16)
C1 C2 1.3960(17)
C2 C3 1.3775(18)
C2 H2 0.9500
C3 C4 1.3821(18)
C3 H3 0.9500
C4 C5 1.3936(17)
C4 H4 0.9500
C6 C7 1.5288(18)
C6 C8 1.5305(19)
C6 H6 1.0000
C7 H7A 0.9800
C7 H7B 0.9800
C7 H7C 0.9800
C8 H8A 0.9800
C8 H8B 0.9800
C8 H8C 0.9800
C9 C11 1.534(2)
C9 C10 1.5361(19)
C9 H9 1.0000
C10 H10A 0.9800
C10 H10B 0.9800
C10 H10C 0.9800
C11 H11A 0.9800
C11 H11B 0.9800
C11 H11C 0.9800
C12 C14 1.5309(19)
C12 C13 1.5363(19)
C12 H12 1.0000
C13 H13A 0.9800
C13 H13B 0.9800
C13 H13C 0.9800
C14 H14A 0.9800
C14 H14B 0.9800
C14 H14C 0.9800
C15 C16 1.527(2)
C15 C17 1.5333(19)
C15 H15 1.0000
C16 H16A 0.9800
C16 H16B 0.9800
C16 H16C 0.9800
C17 H17A 0.9800
C17 H17B 0.9800
C17 H17C 0.9800
C18 H18A 0.9800
C18 H18B 0.9800
C18 H18C 0.9800
C19 H19A 0.9800
C19 H19B 0.9800
C19 H19C 0.9800
B1 F4 1.3898(17)
B1 F3 1.3926(16)
B1 F2 1.3954(16)
B1 F1 1.4016(18)
C23 Cl1 1.7673(15)
C23 Cl2 1.7720(15)
C23 H23A 0.9900
C23 H23B 0.9900

loop_
_geom_torsion_atom_site_label_1
_geom_torsion_atom_site_label_2
_geom_torsion_atom_site_label_3
_geom_torsion_atom_site_label_4
_geom_torsion
C22 Mo1 P1 N2 -176.81(6)
C21 Mo1 P1 N2 -89.91(5)
C20 Mo1 P1 N2 94.16(5)
N1 Mo1 P1 N2 0.07(4)
P2 Mo1 P1 N2 -0.47(5)
C22 Mo1 P1 C9 -61.63(7)
C21 Mo1 P1 C9 25.27(6)
C20 Mo1 P1 C9 -150.67(6)
N1 Mo1 P1 C9 115.25(6)
P2 Mo1 P1 C9 114.71(6)
C22 Mo1 P1 C6 69.40(7)
C21 Mo1 P1 C6 156.30(6)
C20 Mo1 P1 C6 -19.64(6)
N1 Mo1 P1 C6 -113.73(6)
P2 Mo1 P1 C6 -114.27(5)
C22 Mo1 P2 N3 177.36(5)
C21 Mo1 P2 N3 89.60(5)
C20 Mo1 P2 N3 -94.19(5)
N1 Mo1 P2 N3 0.00(4)
P1 Mo1 P2 N3 0.54(5)
C22 Mo1 P2 C12 -69.12(6)
C21 Mo1 P2 C12 -156.89(6)
C20 Mo1 P2 C12 19.32(6)
N1 Mo1 P2 C12 113.51(6)
P1 Mo1 P2 C12 114.05(5)
C22 Mo1 P2 C15 63.96(6)
C21 Mo1 P2 C15 -23.81(6)
C20 Mo1 P2 C15 152.40(6)
N1 Mo1 P2 C15 -113.41(6)
P1 Mo1 P2 C15 -112.87(6)
C22 Mo1 N1 C5 -6.76(19)
C21 Mo1 N1 C5 -88.85(9)
C20 Mo1 N1 C5 91.78(9)
P1 Mo1 N1 C5 -177.87(9)
P2 Mo1 N1 C5 1.90(8)
C22 Mo1 N1 C1 169.49(13)
C21 Mo1 N1 C1 87.39(9)
C20 Mo1 N1 C1 -91.97(9)
P1 Mo1 N1 C1 -1.62(8)
P2 Mo1 N1 C1 178.14(9)
C9 P1 N2 C1 -124.21(10)
C6 P1 N2 C1 128.37(10)
Mo1 P1 N2 C1 1.47(10)
C9 P1 N2 C18 55.77(10)
C6 P1 N2 C18 -51.65(10)
Mo1 P1 N2 C18 -178.55(8)
C12 P2 N3 C5 -126.95(10)
C15 P2 N3 C5 124.78(10)
Mo1 P2 N3 C5 -1.90(10)
C12 P2 N3 C19 56.91(11)
C15 P2 N3 C19 -51.35(11)
Mo1 P2 N3 C19 -178.04(9)
C5 N1 C1 N2 179.40(10)
Mo1 N1 C1 N2 3.06(14)
C5 N1 C1 C2 0.21(16)
Mo1 N1 C1 C2 -176.14(9)
C18 N2 C1 N1 177.02(10)
P1 N2 C1 N1 -3.00(15)
C18 N2 C1 C2 -3.77(16)
P1 N2 C1 C2 176.21(9)
N1 C1 C2 C3 0.91(18)
N2 C1 C2 C3 -178.27(11)
C1 C2 C3 C4 -1.53(19)
C2 C3 C4 C5 1.04(19)
C1 N1 C5 N3 180.00(10)
Mo1 N1 C5 N3 -3.67(14)
C1 N1 C5 C4 -0.73(16)
Mo1 N1 C5 C4 175.61(9)
C19 N3 C5 N1 179.90(10)
P2 N3 C5 N1 3.73(15)
C19 N3 C5 C4 0.61(17)
P2 N3 C5 C4 -175.56(9)
C3 C4 C5 N1 0.12(18)
C3 C4 C5 N3 179.38(11)
N2 P1 C6 C7 -170.95(9)
C9 P1 C6 C7 80.13(10)
Mo1 P1 C6 C7 -57.69(11)
N2 P1 C6 C8 -45.51(10)
C9 P1 C6 C8 -154.43(9)
Mo1 P1 C6 C8 67.74(10)
N2 P1 C9 C11 35.05(10)
C6 P1 C9 C11 142.60(9)
Mo1 P1 C9 C11 -78.61(10)
N2 P1 C9 C10 160.70(9)
C6 P1 C9 C10 -91.75(10)
Mo1 P1 C9 C10 47.03(11)
N3 P2 C12 C14 39.42(10)
C15 P2 C12 C14 147.46(10)
Mo1 P2 C12 C14 -72.27(10)
N3 P2 C12 C13 164.20(9)
C15 P2 C12 C13 -87.77(10)
Mo1 P2 C12 C13 52.50(11)
N3 P2 C15 C16 -169.45(10)
C12 P2 C15 C16 81.97(11)
Mo1 P2 C15 C16 -57.42(12)
N3 P2 C15 C17 -44.32(11)
C12 P2 C15 C17 -152.90(10)
Mo1 P2 C15 C17 67.71(11)
